data_7157553
loop_
_publ_author_name
'Mori, Daiki'
'Yoneda, Tomoki'
'Suzuki, Masaaki'
'Hoshino, Tyuji'
'Neya, Saburo'

_publ_section_title
;
 Deprotection of a benzyl unit induces a 22\p aromatic macrocycle of
 3-oxypyripentaphyrin(0.1.1.1.0) with strong NIR absorption.
;
_journal_issue 28
_journal_name_full 'Organic &amp; biomolecular chemistry'
_journal_page_first 5334
_journal_page_last 5338
_journal_paper_doi 10.1039/d0ob01213k
_journal_volume 18
_journal_year 2020
_chemical_formula_sum 'C48 H24 Cl6 F15 N5 O'
_chemical_formula_weight 1184.42
_space_group_crystal_system triclinic
_space_group_IT_number 2
_space_group_name_Hall '-P 1'
_space_group_name_H-M_alt 'P -1'
_atom_sites_solution_hydrogens geom
_audit_creation_method SHELXL-2014/7
_audit_update_record
;
2020-04-10 deposited with the CCDC.	2020-06-22 downloaded from the CCDC.
;
_cell_angle_alpha 105.2410(10)
_cell_angle_beta 110.6130(10)
_cell_angle_gamma 98.939(2)
_cell_formula_units_Z 2
_cell_length_a 12.2776(3)
_cell_length_b 13.0559(3)
_cell_length_c 16.5083(4)
_cell_measurement_reflns_used 4860
_cell_measurement_temperature 93(2)
_cell_measurement_theta_max 68.240
_cell_measurement_theta_min 3.045
_cell_volume 2297.85(10)
_computing_structure_refinement 'SHELXL-2014/7 (Sheldrick, 2014)'
_diffrn_ambient_temperature 93(2)
_diffrn_detector_area_resol_mean 10.0
_diffrn_measured_fraction_theta_full 0.977
_diffrn_measured_fraction_theta_max 0.975
_diffrn_measurement_device_type 'Rugaku R-AXIS RAPID'
_diffrn_measurement_method \w
_diffrn_radiation_type CuK\a
_diffrn_radiation_wavelength 1.54187
_diffrn_reflns_av_R_equivalents 0.1320
_diffrn_reflns_av_unetI/netI 0.1611
_diffrn_reflns_Laue_measured_fraction_full 0.977
_diffrn_reflns_Laue_measured_fraction_max 0.975
_diffrn_reflns_limit_h_max 14
_diffrn_reflns_limit_h_min -14
_diffrn_reflns_limit_k_max 15
_diffrn_reflns_limit_k_min -15
_diffrn_reflns_limit_l_max 19
_diffrn_reflns_limit_l_min -19
_diffrn_reflns_number 24539
_diffrn_reflns_point_group_measured_fraction_full 0.977
_diffrn_reflns_point_group_measured_fraction_max 0.975
_diffrn_reflns_theta_full 67.687
_diffrn_reflns_theta_max 68.240
_diffrn_reflns_theta_min 3.045
_exptl_absorpt_coefficient_mu 4.388
_exptl_absorpt_correction_type multi-scan
_exptl_crystal_colour green
_exptl_crystal_density_diffrn 1.712
_exptl_crystal_description prism
_exptl_crystal_F_000 1184
_exptl_crystal_size_max 0.200
_exptl_crystal_size_mid 0.100
_exptl_crystal_size_min 0.050
_exptl_transmission_factor_max 0.803
_exptl_transmission_factor_min 0.620
_refine_diff_density_max 1.550
_refine_diff_density_min -1.019
_refine_diff_density_rms 0.111
_refine_ls_extinction_method none
_refine_ls_goodness_of_fit_ref 1.049
_refine_ls_hydrogen_treatment constr
_refine_ls_matrix_type full
_refine_ls_number_parameters 680
_refine_ls_number_reflns 8211
_refine_ls_number_restraints 0
_refine_ls_restrained_S_all 1.049
_refine_ls_R_factor_all 0.1432
_refine_ls_R_factor_gt 0.0965
_refine_ls_shift/su_max 0.000
_refine_ls_shift/su_mean 0.000
_refine_ls_structure_factor_coef Fsqd
_refine_ls_weighting_details 'w=1/[\s^2^(Fo^2^)+(0.1239P)^2^] where P=(Fo^2^+2Fc^2^)/3'
_refine_ls_weighting_scheme calc
_refine_ls_wR_factor_gt 0.2355
_refine_ls_wR_factor_ref 0.2705
_reflns_Friedel_coverage 0.000
_reflns_number_gt 4860
_reflns_number_total 8211
_reflns_threshold_expression 'I > 2\s(I)'
_cod_data_source_file d0ob01213k2.cif
_cod_data_source_block 1117ty_a
_cod_depositor_comments
;
The following automatic conversions were performed:

data item '_exptl_absorpt_correction_type' value 'Multi-Scan' was
changed to 'multi-scan' in accordance with the
/home/data/users/saulius/crontab/automatic-downloads/rss-feeds/RSC/lib/dictionaries/cif_core.dic
dictionary named 'cif_core.dic' version 2.4.2 last updated on
2011-04-26.

Automatic conversion script
Id: cif_fix_values 7556 2019-12-06 15:28:31Z antanas 

 Adding full bibliography for 7157552--7157553.cif.
;
_cod_database_code 7157553
_shelx_shelxl_version_number 2014/7
_shelx_space_group_comment
;
The symmetry employed for this shelxl refinement is uniquely defined
by the following loop, which should always be used as a source of
symmetry information in preference to the above space-group names.
They are only intended as comments.
;
_shelx_estimated_absorpt_t_min 0.474
_shelx_estimated_absorpt_t_max 0.810

loop_
_space_group_symop_operation_xyz
'x, y, z'
'-x, -y, -z'

loop_
_atom_site_label
_atom_site_type_symbol
_atom_site_fract_x
_atom_site_fract_y
_atom_site_fract_z
_atom_site_U_iso_or_equiv
_atom_site_adp_type
_atom_site_occupancy
_atom_site_site_symmetry_order
_atom_site_calc_flag
_atom_site_refinement_flags_posn
_atom_site_refinement_flags_adp
_atom_site_refinement_flags_occupancy
_atom_site_disorder_assembly
_atom_site_disorder_group
C1 C 0.8939(5) 0.7630(5) 0.9809(4) 0.0239(12) Uani 1 1 d . . . . .
C2 C 0.8605(5) 0.8618(5) 1.0026(4) 0.0254(12) Uani 1 1 d . . . . .
C3 C 0.7379(4) 0.8411(5) 0.9458(4) 0.0237(12) Uani 1 1 d . . . . .
C4 C 0.6958(5) 0.7282(5) 0.8886(3) 0.0223(12) Uani 1 1 d . . . . .
C5 C 0.5776(5) 0.6660(4) 0.8212(4) 0.0216(12) Uani 1 1 d . . . . .
C6 C 0.5408(5) 0.5625(5) 0.7523(4) 0.0222(12) Uani 1 1 d . . . . .
C7 C 0.4187(5) 0.5009(5) 0.6954(4) 0.0255(13) Uani 1 1 d . . . . .
H3 H 0.3495 0.5199 0.7012 0.031 Uiso 1 1 calc R U . . .
C8 C 0.4170(5) 0.4108(5) 0.6318(4) 0.0225(12) Uani 1 1 d . . . . .
H4 H 0.3464 0.3569 0.5845 0.027 Uiso 1 1 calc R U . . .
N1 N 0.6117(4) 0.5036(4) 0.7221(3) 0.0246(11) Uani 1 1 d . . . . .
H5 H 0.6913 0.5232 0.7470 0.030 Uiso 1 1 calc R U . . .
C9 C 0.5397(5) 0.4096(5) 0.6471(4) 0.0247(13) Uani 1 1 d . . . . .
C10 C 0.5714(4) 0.3308(5) 0.5905(4) 0.0211(12) Uani 1 1 d . . . . .
C11 C 0.6845(5) 0.3124(5) 0.6002(4) 0.0239(12) Uani 1 1 d . . . . .
C12 C 0.7073(5) 0.2454(5) 0.5280(4) 0.0232(12) Uani 1 1 d . . . . .
H6 H 0.6501 0.2095 0.4658 0.028 Uiso 1 1 calc R U . . .
C13 C 0.8233(4) 0.2411(5) 0.5620(4) 0.0247(12) Uani 1 1 d . . . . .
H7 H 0.8610 0.2017 0.5278 0.030 Uiso 1 1 calc R U . . .
C14 C 0.8798(4) 0.3057(5) 0.6581(4) 0.0225(12) Uani 1 1 d . . . . .
N2 N 0.7925(4) 0.3505(4) 0.6779(3) 0.0242(10) Uani 1 1 d . . . . .
H8 H 0.8043 0.3962 0.7319 0.029 Uiso 1 1 calc R U . . .
C15 C 0.9999(5) 0.3154(5) 0.7156(4) 0.0250(13) Uani 1 1 d . . . . .
C16 C 1.0735(4) 0.3829(5) 0.8070(4) 0.0226(12) Uani 1 1 d . . . . .
C17 C 1.1951(5) 0.3905(5) 0.8646(4) 0.0247(12) Uani 1 1 d . . . . .
C18 C 1.2265(5) 0.4710(5) 0.9493(4) 0.0234(12) Uani 1 1 d . . . . .
C19 C 1.1258(4) 0.5113(4) 0.9465(4) 0.0221(12) Uani 1 1 d . . . . .
N3 N 1.0364(4) 0.4584(4) 0.8597(3) 0.0229(10) Uani 1 1 d . . . . .
H9 H 0.9649 0.4709 0.8400 0.027 Uiso 1 1 calc R U . . .
C20 C 1.1082(4) 0.6005(4) 1.0084(4) 0.0206(12) Uani 1 1 d . . . . .
C21 C 1.1756(4) 0.6381(5) 1.1074(4) 0.0244(12) Uani 1 1 d . . . . .
C22 C 1.1756(4) 0.7474(4) 1.1554(3) 0.0217(12) Uani 1 1 d . . . . .
H10 H 1.2348 0.7874 1.2163 0.026 Uiso 1 1 calc R U . . .
C23 C 1.0899(5) 0.7930(5) 1.1128(4) 0.0269(13) Uani 1 1 d . . . . .
H11 H 1.0879 0.8644 1.1443 0.032 Uiso 1 1 calc R U . . .
C24 C 1.0031(4) 0.7333(5) 1.0204(4) 0.0226(12) Uani 1 1 d . . . . .
N4 N 1.0179(4) 0.6426(4) 0.9687(3) 0.0246(11) Uani 1 1 d . . . . .
N5 N 0.7943(3) 0.6838(4) 0.9102(3) 0.0228(10) Uani 1 1 d . . . . .
H12 H 0.7930 0.6157 0.8827 0.027 Uiso 1 1 calc R U . . .
C25 C 0.9411(5) 0.9721(5) 1.0738(4) 0.0293(14) Uani 1 1 d . . . . .
H13 H 0.9127 1.0315 1.0546 0.044 Uiso 1 1 calc R U . . .
H14 H 1.0244 0.9792 1.0798 0.044 Uiso 1 1 calc R U . . .
H15 H 0.9384 0.9771 1.1334 0.044 Uiso 1 1 calc R U . . .
C26 C 0.6727(5) 0.9283(5) 0.9431(4) 0.0323(14) Uani 1 1 d . . . . .
H16 H 0.6205 0.9225 0.9759 0.048 Uiso 1 1 calc R U . . .
H17 H 0.6231 0.9185 0.8789 0.048 Uiso 1 1 calc R U . . .
H18 H 0.7316 1.0012 0.9728 0.048 Uiso 1 1 calc R U . . .
C27 C 0.4766(4) 0.7146(5) 0.8233(4) 0.0238(12) Uani 1 1 d . . . . .
C28 C 0.4365(5) 0.7250(5) 0.8932(4) 0.0281(13) Uani 1 1 d . . . . .
C29 C 0.3434(5) 0.7730(5) 0.8955(4) 0.0331(14) Uani 1 1 d . . . . .
C30 C 0.2865(5) 0.8102(5) 0.8258(4) 0.0299(14) Uani 1 1 d . . . . .
C31 C 0.3224(5) 0.7994(5) 0.7544(4) 0.0310(14) Uani 1 1 d . . . . .
C32 C 0.4157(5) 0.7534(5) 0.7539(4) 0.0257(13) Uani 1 1 d . . . . .
F1 F 0.4915(3) 0.6907(3) 0.9630(2) 0.0368(9) Uani 1 1 d . . . . .
F2 F 0.3088(3) 0.7820(3) 0.9653(2) 0.0426(9) Uani 1 1 d . . . . .
F3 F 0.1987(3) 0.8582(3) 0.8287(2) 0.0441(10) Uani 1 1 d . . . . .
F4 F 0.2674(3) 0.8366(3) 0.6854(2) 0.0436(10) Uani 1 1 d . . . . .
F5 F 0.4479(3) 0.7461(3) 0.6835(2) 0.0366(9) Uani 1 1 d . . . . .
C33 C 0.4697(5) 0.2539(5) 0.5034(4) 0.0238(12) Uani 1 1 d . . . . .
C34 C 0.4268(5) 0.1435(5) 0.4865(4) 0.0262(13) Uani 1 1 d . . . . .
C35 C 0.3324(5) 0.0722(5) 0.4054(4) 0.0280(13) Uani 1 1 d . . . . .
C36 C 0.2784(5) 0.1136(5) 0.3373(4) 0.0286(14) Uani 1 1 d . . . . .
C37 C 0.3172(5) 0.2235(5) 0.3512(4) 0.0259(13) Uani 1 1 d . . . . .
C38 C 0.4100(5) 0.2915(5) 0.4311(4) 0.0239(12) Uani 1 1 d . . . . .
F6 F 0.4764(3) 0.1001(3) 0.5529(2) 0.0340(8) Uani 1 1 d . . . . .
F7 F 0.2928(3) -0.0351(3) 0.3926(2) 0.0366(9) Uani 1 1 d . . . . .
F8 F 0.1879(3) 0.0463(3) 0.2585(2) 0.0400(9) Uani 1 1 d . . . . .
F9 F 0.2655(3) 0.2620(3) 0.2831(2) 0.0369(9) Uani 1 1 d . . . . .
F10 F 0.4498(3) 0.3983(3) 0.4406(2) 0.0327(8) Uani 1 1 d . . . . .
C39 C 1.0547(4) 0.2368(5) 0.6677(4) 0.0260(13) Uani 1 1 d . . . . .
C40 C 1.0513(5) 0.1338(5) 0.6778(4) 0.0311(14) Uani 1 1 d . . . . .
C41 C 1.0952(5) 0.0580(6) 0.6328(5) 0.0377(16) Uani 1 1 d . . . . .
C42 C 1.1413(5) 0.0843(6) 0.5730(5) 0.0378(16) Uani 1 1 d . . . . .
C43 C 1.1421(5) 0.1819(6) 0.5587(4) 0.0351(15) Uani 1 1 d . . . . .
C44 C 1.1021(5) 0.2583(5) 0.6077(4) 0.0268(13) Uani 1 1 d . . . . .
F11 F 1.0050(3) 0.1061(3) 0.7335(2) 0.0440(10) Uani 1 1 d . . . . .
F12 F 1.0911(3) -0.0401(3) 0.6436(3) 0.0535(11) Uani 1 1 d . . . . .
F13 F 1.1837(3) 0.0098(3) 0.5267(3) 0.0551(11) Uani 1 1 d . . . . .
F14 F 1.1811(3) 0.2047(3) 0.4970(3) 0.0506(11) Uani 1 1 d . . . . .
F15 F 1.1083(3) 0.3563(3) 0.5954(2) 0.0404(9) Uani 1 1 d . . . . .
C45 C 1.2817(5) 0.3306(6) 0.8420(4) 0.0411(17) Uani 1 1 d . . . . .
H19 H 1.3614 0.3606 0.8939 0.062 Uiso 1 1 calc R U . . .
H20 H 1.2883 0.3404 0.7869 0.062 Uiso 1 1 calc R U . . .
H21 H 1.2516 0.2518 0.8305 0.062 Uiso 1 1 calc R U . . .
C46 C 1.3512(4) 0.5142(5) 1.0274(4) 0.0259(13) Uani 1 1 d . . . . .
H22 H 1.3630 0.4631 1.0617 0.039 Uiso 1 1 calc R U . . .
H23 H 1.3590 0.5869 1.0687 0.039 Uiso 1 1 calc R U . . .
H24 H 1.4124 0.5207 1.0023 0.039 Uiso 1 1 calc R U . . .
O1 O 1.2243(3) 0.5775(3) 1.1505(2) 0.0248(9) Uani 1 1 d . . . . .
Cl1 Cl 0.48034(14) 0.22573(14) 0.75352(11) 0.0421(4) Uani 1 1 d . . . . .
Cl2 Cl 0.52977(16) 0.01342(15) 0.72995(12) 0.0474(5) Uani 1 1 d . . . . .
Cl3 Cl 0.41035(16) 0.08768(15) 0.84849(12) 0.0499(5) Uani 1 1 d . . . . .
Cl4 Cl -0.19962(17) 0.54213(19) 0.55192(16) 0.0717(7) Uani 1 1 d . . . . .
Cl5 Cl -0.0309(2) 0.63058(19) 0.74400(16) 0.0810(7) Uani 1 1 d . . . . .
Cl6 Cl 0.0559(2) 0.6277(3) 0.60048(19) 0.1132(11) Uani 1 1 d . . . . .
C47 C 0.5170(6) 0.1286(6) 0.8065(4) 0.0382(16) Uani 1 1 d . . . . .
H1 H 0.5975 0.1639 0.8601 0.046 Uiso 1 1 calc R U . . .
C48 C -0.0576(9) 0.5627(9) 0.6273(6) 0.090(3) Uani 1 1 d . . . . .
H2 H -0.0469 0.4875 0.6237 0.108 Uiso 1 1 calc R U . . .

loop_
_atom_site_aniso_label
_atom_site_aniso_U_11
_atom_site_aniso_U_22
_atom_site_aniso_U_33
_atom_site_aniso_U_23
_atom_site_aniso_U_13
_atom_site_aniso_U_12
C1 0.025(3) 0.026(3) 0.017(3) 0.003(2) 0.007(2) 0.006(2)
C2 0.022(3) 0.022(3) 0.028(3) 0.007(3) 0.007(2) 0.007(2)
C3 0.019(3) 0.024(3) 0.017(3) 0.001(2) 0.000(2) 0.005(2)
C4 0.024(3) 0.021(3) 0.016(3) 0.000(2) 0.005(2) 0.007(2)
C5 0.023(3) 0.020(3) 0.017(3) 0.001(2) 0.005(2) 0.009(2)
C6 0.022(3) 0.019(3) 0.025(3) 0.006(2) 0.009(2) 0.009(2)
C7 0.019(3) 0.029(3) 0.022(3) 0.004(3) 0.005(2) 0.003(2)
C8 0.018(3) 0.023(3) 0.016(3) -0.004(2) 0.004(2) 0.003(2)
N1 0.020(2) 0.024(3) 0.022(2) 0.002(2) 0.0032(19) 0.008(2)
C9 0.023(3) 0.031(3) 0.014(3) 0.006(2) 0.002(2) 0.006(2)
C10 0.019(3) 0.022(3) 0.017(3) 0.002(2) 0.004(2) 0.005(2)
C11 0.019(3) 0.022(3) 0.019(3) -0.001(2) 0.003(2) -0.001(2)
C12 0.025(3) 0.021(3) 0.014(3) -0.003(2) 0.003(2) 0.007(2)
C13 0.021(3) 0.023(3) 0.021(3) -0.003(2) 0.007(2) 0.007(2)
C14 0.018(3) 0.027(3) 0.023(3) 0.005(2) 0.010(2) 0.010(2)
N2 0.022(2) 0.028(3) 0.014(2) 0.000(2) 0.0024(19) 0.009(2)
C15 0.024(3) 0.025(3) 0.021(3) 0.002(2) 0.008(2) 0.008(2)
C16 0.022(3) 0.023(3) 0.018(3) 0.002(2) 0.007(2) 0.007(2)
C17 0.021(3) 0.029(3) 0.022(3) 0.005(3) 0.009(2) 0.007(2)
C18 0.020(3) 0.029(3) 0.020(3) 0.005(2) 0.009(2) 0.008(2)
C19 0.019(3) 0.015(3) 0.025(3) 0.004(2) 0.004(2) 0.002(2)
N3 0.017(2) 0.028(3) 0.015(2) 0.000(2) 0.0019(18) 0.0067(19)
C20 0.020(3) 0.015(3) 0.020(3) 0.001(2) 0.005(2) 0.003(2)
C21 0.017(2) 0.035(3) 0.022(3) 0.010(3) 0.009(2) 0.008(2)
C22 0.023(3) 0.023(3) 0.010(2) -0.005(2) 0.005(2) 0.003(2)
C23 0.025(3) 0.025(3) 0.022(3) 0.001(3) 0.007(2) 0.001(2)
C24 0.018(3) 0.025(3) 0.016(3) 0.001(2) 0.003(2) 0.003(2)
N4 0.021(2) 0.029(3) 0.018(2) 0.004(2) 0.0036(19) 0.007(2)
N5 0.017(2) 0.024(3) 0.019(2) 0.003(2) 0.0015(18) 0.0056(19)
C25 0.025(3) 0.027(3) 0.024(3) 0.002(3) 0.002(2) 0.004(2)
C26 0.028(3) 0.033(4) 0.025(3) 0.002(3) 0.004(3) 0.008(3)
C27 0.020(3) 0.026(3) 0.018(3) 0.003(2) 0.003(2) 0.007(2)
C28 0.027(3) 0.030(3) 0.023(3) 0.008(3) 0.007(2) 0.007(3)
C29 0.029(3) 0.036(4) 0.030(3) 0.001(3) 0.016(3) 0.006(3)
C30 0.028(3) 0.033(4) 0.026(3) 0.003(3) 0.010(3) 0.014(3)
C31 0.029(3) 0.032(4) 0.025(3) 0.009(3) 0.003(3) 0.011(3)
C32 0.024(3) 0.031(3) 0.021(3) 0.006(3) 0.009(2) 0.011(2)
F1 0.045(2) 0.045(2) 0.0296(19) 0.0178(17) 0.0176(16) 0.0238(17)
F2 0.049(2) 0.053(3) 0.038(2) 0.0147(19) 0.0287(18) 0.0233(18)
F3 0.0310(19) 0.053(3) 0.049(2) 0.011(2) 0.0166(17) 0.0248(18)
F4 0.042(2) 0.055(3) 0.034(2) 0.0174(19) 0.0080(17) 0.0296(19)
F5 0.0404(19) 0.050(2) 0.0256(18) 0.0142(17) 0.0141(15) 0.0249(17)
C33 0.022(3) 0.023(3) 0.017(3) 0.000(2) 0.003(2) 0.007(2)
C34 0.024(3) 0.025(3) 0.025(3) 0.004(3) 0.008(2) 0.009(2)
C35 0.029(3) 0.018(3) 0.035(3) 0.003(3) 0.016(3) 0.005(2)
C36 0.019(3) 0.033(4) 0.019(3) -0.002(3) 0.002(2) 0.000(2)
C37 0.025(3) 0.032(4) 0.018(3) 0.007(3) 0.007(2) 0.007(2)
C38 0.022(3) 0.021(3) 0.025(3) 0.007(3) 0.009(2) 0.001(2)
F6 0.0376(18) 0.0265(19) 0.0289(18) 0.0080(15) 0.0049(15) 0.0086(15)
F7 0.0368(19) 0.025(2) 0.034(2) 0.0020(16) 0.0074(15) 0.0017(15)
F8 0.0330(18) 0.038(2) 0.0219(18) -0.0051(16) -0.0031(14) -0.0030(16)
F9 0.0339(18) 0.040(2) 0.0240(18) 0.0093(16) 0.0010(14) 0.0063(16)
F10 0.0368(18) 0.027(2) 0.0245(18) 0.0053(15) 0.0057(15) 0.0056(15)
C39 0.020(3) 0.027(3) 0.021(3) -0.002(3) 0.003(2) 0.008(2)
C40 0.029(3) 0.037(4) 0.022(3) 0.004(3) 0.007(3) 0.014(3)
C41 0.032(3) 0.035(4) 0.039(4) 0.008(3) 0.009(3) 0.013(3)
C42 0.024(3) 0.033(4) 0.040(4) -0.009(3) 0.010(3) 0.010(3)
C43 0.025(3) 0.041(4) 0.025(3) -0.007(3) 0.011(3) 0.000(3)
C44 0.025(3) 0.025(3) 0.025(3) 0.001(3) 0.011(2) 0.005(2)
F11 0.060(2) 0.042(2) 0.046(2) 0.0204(19) 0.0299(19) 0.0268(19)
F12 0.063(3) 0.027(2) 0.066(3) 0.009(2) 0.021(2) 0.0246(19)
F13 0.043(2) 0.042(3) 0.070(3) -0.008(2) 0.029(2) 0.0166(18)
F14 0.046(2) 0.046(3) 0.048(2) -0.0080(19) 0.0307(19) -0.0023(18)
F15 0.045(2) 0.035(2) 0.044(2) 0.0074(18) 0.0267(18) 0.0090(17)
C45 0.022(3) 0.057(5) 0.026(3) -0.003(3) 0.000(3) 0.014(3)
C46 0.015(3) 0.033(3) 0.022(3) 0.004(3) 0.003(2) 0.005(2)
O1 0.0221(18) 0.027(2) 0.0173(19) 0.0011(17) 0.0035(15) 0.0079(16)
Cl1 0.0482(9) 0.0368(10) 0.0435(9) 0.0106(8) 0.0224(8) 0.0150(7)
Cl2 0.0638(11) 0.0459(11) 0.0478(10) 0.0181(9) 0.0330(9) 0.0289(9)
Cl3 0.0653(11) 0.0435(11) 0.0535(11) 0.0128(9) 0.0399(9) 0.0177(9)
Cl4 0.0531(12) 0.0727(16) 0.0764(15) 0.0336(13) 0.0102(10) 0.0085(10)
Cl5 0.0917(16) 0.0627(15) 0.0666(15) 0.0233(12) 0.0113(12) 0.0109(12)
Cl6 0.0651(16) 0.148(3) 0.0876(19) 0.043(2) 0.0056(13) -0.0172(16)
C47 0.039(3) 0.045(4) 0.028(3) 0.009(3) 0.012(3) 0.014(3)
C48 0.104(7) 0.081(8) 0.048(5) 0.014(5) 0.009(5) -0.006(6)

loop_
_atom_type_symbol
_atom_type_description
_atom_type_scat_dispersion_real
_atom_type_scat_dispersion_imag
_atom_type_scat_source
C C 0.0181 0.0091 'International Tables Vol C Tables 4.2.6.8 and 6.1.1.4'
H H 0.0000 0.0000 'International Tables Vol C Tables 4.2.6.8 and 6.1.1.4'
F F 0.0727 0.0534 'International Tables Vol C Tables 4.2.6.8 and 6.1.1.4'
N N 0.0311 0.0180 'International Tables Vol C Tables 4.2.6.8 and 6.1.1.4'
O O 0.0492 0.0322 'International Tables Vol C Tables 4.2.6.8 and 6.1.1.4'
Cl Cl 0.3639 0.7018 'International Tables Vol C Tables 4.2.6.8 and 6.1.1.4'

loop_
_geom_angle_atom_site_label_1
_geom_angle_atom_site_label_2
_geom_angle_atom_site_label_3
_geom_angle
_geom_angle_site_symmetry_1
_geom_angle_site_symmetry_3
_geom_angle_publ_flag
N5 C1 C2 107.8(5) . . ?
N5 C1 C24 119.4(5) . . ?
C2 C1 C24 132.7(5) . . ?
C3 C2 C1 108.2(5) . . ?
C3 C2 C25 125.0(5) . . ?
C1 C2 C25 126.9(5) . . ?
C2 C3 C4 107.3(5) . . ?
C2 C3 C26 123.8(5) . . ?
C4 C3 C26 128.7(5) . . ?
N5 C4 C5 123.5(5) . . ?
N5 C4 C3 107.1(4) . . ?
C5 C4 C3 129.4(5) . . ?
C6 C5 C4 129.2(5) . . ?
C6 C5 C27 113.8(4) . . ?
C4 C5 C27 117.0(5) . . ?
N1 C6 C5 128.4(5) . . ?
N1 C6 C7 106.6(5) . . ?
C5 C6 C7 124.9(5) . . ?
C8 C7 C6 108.7(5) . . ?
C8 C7 H3 125.7 . . ?
C6 C7 H3 125.7 . . ?
C7 C8 C9 109.0(5) . . ?
C7 C8 H4 125.5 . . ?
C9 C8 H4 125.5 . . ?
C6 N1 C9 110.4(4) . . ?
C6 N1 H5 124.8 . . ?
C9 N1 H5 124.8 . . ?
N1 C9 C10 130.3(5) . . ?
N1 C9 C8 105.3(5) . . ?
C10 C9 C8 124.2(5) . . ?
C9 C10 C11 131.1(5) . . ?
C9 C10 C33 115.6(4) . . ?
C11 C10 C33 113.3(5) . . ?
N2 C11 C10 129.1(5) . . ?
N2 C11 C12 106.4(5) . . ?
C10 C11 C12 124.5(5) . . ?
C13 C12 C11 109.1(5) . . ?
C13 C12 H6 125.5 . . ?
C11 C12 H6 125.5 . . ?
C12 C13 C14 108.6(5) . . ?
C12 C13 H7 125.7 . . ?
C14 C13 H7 125.7 . . ?
N2 C14 C15 130.6(5) . . ?
N2 C14 C13 106.0(4) . . ?
C15 C14 C13 123.5(5) . . ?
C11 N2 C14 109.9(5) . . ?
C11 N2 H8 125.0 . . ?
C14 N2 H8 125.0 . . ?
C16 C15 C14 131.3(5) . . ?
C16 C15 C39 116.7(5) . . ?
C14 C15 C39 112.0(5) . . ?
N3 C16 C15 123.5(5) . . ?
N3 C16 C17 106.2(4) . . ?
C15 C16 C17 130.3(5) . . ?
C18 C17 C16 107.4(5) . . ?
C18 C17 C45 123.2(5) . . ?
C16 C17 C45 129.3(5) . . ?
C17 C18 C19 108.4(5) . . ?
C17 C18 C46 125.1(5) . . ?
C19 C18 C46 126.2(5) . . ?
N3 C19 C18 107.0(5) . . ?
N3 C19 C20 118.9(4) . . ?
C18 C19 C20 133.4(5) . . ?
C19 N3 C16 110.9(4) . . ?
C19 N3 H9 124.5 . . ?
C16 N3 H9 124.5 . . ?
N4 C20 C19 115.3(5) . . ?
N4 C20 C21 121.7(5) . . ?
C19 C20 C21 122.8(5) . . ?
O1 C21 C22 121.8(5) . . ?
O1 C21 C20 123.5(5) . . ?
C22 C21 C20 114.5(5) . . ?
C23 C22 C21 119.3(5) . . ?
C23 C22 H10 120.3 . . ?
C21 C22 H10 120.3 . . ?
C22 C23 C24 119.9(5) . . ?
C22 C23 H11 120.1 . . ?
C24 C23 H11 120.1 . . ?
N4 C24 C23 120.8(5) . . ?
N4 C24 C1 117.2(5) . . ?
C23 C24 C1 121.9(5) . . ?
C24 N4 C20 119.1(4) . . ?
C1 N5 C4 109.5(4) . . ?
C1 N5 H12 125.2 . . ?
C4 N5 H12 125.2 . . ?
C2 C25 H13 109.5 . . ?
C2 C25 H14 109.5 . . ?
H13 C25 H14 109.5 . . ?
C2 C25 H15 109.5 . . ?
H13 C25 H15 109.5 . . ?
H14 C25 H15 109.5 . . ?
C3 C26 H16 109.5 . . ?
C3 C26 H17 109.5 . . ?
H16 C26 H17 109.5 . . ?
C3 C26 H18 109.5 . . ?
H16 C26 H18 109.5 . . ?
H17 C26 H18 109.5 . . ?
C28 C27 C32 115.6(5) . . ?
C28 C27 C5 123.2(5) . . ?
C32 C27 C5 121.2(5) . . ?
F1 C28 C27 119.1(5) . . ?
F1 C28 C29 118.2(5) . . ?
C27 C28 C29 122.6(5) . . ?
F2 C29 C30 120.2(5) . . ?
F2 C29 C28 120.2(5) . . ?
C30 C29 C28 119.6(5) . . ?
F3 C30 C29 119.7(5) . . ?
F3 C30 C31 120.8(5) . . ?
C29 C30 C31 119.4(5) . . ?
F4 C31 C32 119.8(5) . . ?
F4 C31 C30 119.9(5) . . ?
C32 C31 C30 120.2(5) . . ?
F5 C32 C31 117.8(5) . . ?
F5 C32 C27 119.7(5) . . ?
C31 C32 C27 122.5(5) . . ?
C34 C33 C38 115.1(5) . . ?
C34 C33 C10 123.7(5) . . ?
C38 C33 C10 121.3(5) . . ?
F6 C34 C33 119.4(5) . . ?
F6 C34 C35 117.0(5) . . ?
C33 C34 C35 123.5(5) . . ?
F7 C35 C36 120.0(5) . . ?
F7 C35 C34 121.3(5) . . ?
C36 C35 C34 118.7(5) . . ?
F8 C36 C37 120.4(5) . . ?
F8 C36 C35 119.7(5) . . ?
C37 C36 C35 119.9(5) . . ?
F9 C37 C38 120.5(5) . . ?
F9 C37 C36 119.2(5) . . ?
C38 C37 C36 120.3(5) . . ?
F10 C38 C37 118.6(5) . . ?
F10 C38 C33 118.9(5) . . ?
C37 C38 C33 122.5(5) . . ?
C44 C39 C40 116.4(5) . . ?
C44 C39 C15 123.0(5) . . ?
C40 C39 C15 120.4(5) . . ?
F11 C40 C41 117.5(6) . . ?
F11 C40 C39 120.0(5) . . ?
C41 C40 C39 122.5(6) . . ?
F12 C41 C40 121.4(6) . . ?
F12 C41 C42 120.2(6) . . ?
C40 C41 C42 118.3(6) . . ?
C43 C42 F13 119.7(6) . . ?
C43 C42 C41 121.0(6) . . ?
F13 C42 C41 119.3(6) . . ?
F14 C43 C42 120.8(6) . . ?
F14 C43 C44 119.8(6) . . ?
C42 C43 C44 119.4(6) . . ?
F15 C44 C43 118.5(5) . . ?
F15 C44 C39 119.2(5) . . ?
C43 C44 C39 122.2(6) . . ?
C17 C45 H19 109.5 . . ?
C17 C45 H20 109.5 . . ?
H19 C45 H20 109.5 . . ?
C17 C45 H21 109.5 . . ?
H19 C45 H21 109.5 . . ?
H20 C45 H21 109.5 . . ?
C18 C46 H22 109.5 . . ?
C18 C46 H23 109.5 . . ?
H22 C46 H23 109.5 . . ?
C18 C46 H24 109.5 . . ?
H22 C46 H24 109.5 . . ?
H23 C46 H24 109.5 . . ?
Cl1 C47 Cl3 111.3(3) . . ?
Cl1 C47 Cl2 110.6(3) . . ?
Cl3 C47 Cl2 110.7(4) . . ?
Cl1 C47 H1 108.0 . . ?
Cl3 C47 H1 108.0 . . ?
Cl2 C47 H1 108.0 . . ?
Cl4 C48 Cl6 114.6(5) . . ?
Cl4 C48 Cl5 113.7(7) . . ?
Cl6 C48 Cl5 110.5(5) . . ?
Cl4 C48 H2 105.7 . . ?
Cl6 C48 H2 105.7 . . ?
Cl5 C48 H2 105.7 . . ?

loop_
_geom_bond_atom_site_label_1
_geom_bond_atom_site_label_2
_geom_bond_distance
_geom_bond_site_symmetry_2
_geom_bond_publ_flag
C1 N5 1.377(6) . ?
C1 C2 1.408(8) . ?
C1 C24 1.433(7) . ?
C2 C3 1.402(7) . ?
C2 C25 1.511(7) . ?
C3 C4 1.421(7) . ?
C3 C26 1.492(8) . ?
C4 N5 1.396(6) . ?
C4 C5 1.422(7) . ?
C5 C6 1.402(7) . ?
C5 C27 1.485(7) . ?
C6 N1 1.382(7) . ?
C6 C7 1.419(7) . ?
C7 C8 1.346(7) . ?
C7 H3 0.9500 . ?
C8 C9 1.441(7) . ?
C8 H4 0.9500 . ?
N1 C9 1.383(7) . ?
N1 H5 0.8800 . ?
C9 C10 1.400(8) . ?
C10 C11 1.407(7) . ?
C10 C33 1.491(7) . ?
C11 N2 1.383(6) . ?
C11 C12 1.424(7) . ?
C12 C13 1.351(7) . ?
C12 H6 0.9500 . ?
C13 C14 1.432(7) . ?
C13 H7 0.9500 . ?
C14 N2 1.393(6) . ?
C14 C15 1.409(7) . ?
N2 H8 0.8800 . ?
C15 C16 1.401(7) . ?
C15 C39 1.515(8) . ?
C16 N3 1.378(7) . ?
C16 C17 1.431(7) . ?
C17 C18 1.389(7) . ?
C17 C45 1.505(8) . ?
C18 C19 1.408(7) . ?
C18 C46 1.511(7) . ?
C19 N3 1.368(6) . ?
C19 C20 1.434(7) . ?
N3 H9 0.8800 . ?
C20 N4 1.352(6) . ?
C20 C21 1.448(7) . ?
C21 O1 1.278(6) . ?
C21 C22 1.439(8) . ?
C22 C23 1.360(7) . ?
C22 H10 0.9500 . ?
C23 C24 1.428(7) . ?
C23 H11 0.9500 . ?
C24 N4 1.345(7) . ?
N5 H12 0.8800 . ?
C25 H13 0.9800 . ?
C25 H14 0.9800 . ?
C25 H15 0.9800 . ?
C26 H16 0.9800 . ?
C26 H17 0.9800 . ?
C26 H18 0.9800 . ?
C27 C28 1.389(8) . ?
C27 C32 1.396(7) . ?
C28 F1 1.342(6) . ?
C28 C29 1.394(8) . ?
C29 F2 1.344(7) . ?
C29 C30 1.372(8) . ?
C30 F3 1.337(6) . ?
C30 C31 1.379(8) . ?
C31 F4 1.356(6) . ?
C31 C32 1.374(7) . ?
C32 F5 1.340(6) . ?
C33 C34 1.373(8) . ?
C33 C38 1.415(7) . ?
C34 F6 1.362(6) . ?
C34 C35 1.386(7) . ?
C35 F7 1.344(6) . ?
C35 C36 1.378(8) . ?
C36 F8 1.333(6) . ?
C36 C37 1.369(8) . ?
C37 F9 1.347(6) . ?
C37 C38 1.356(7) . ?
C38 F10 1.351(6) . ?
C39 C44 1.378(8) . ?
C39 C40 1.394(8) . ?
C40 F11 1.334(7) . ?
C40 C41 1.373(8) . ?
C41 F12 1.335(7) . ?
C41 C42 1.386(9) . ?
C42 C43 1.355(9) . ?
C42 F13 1.359(7) . ?
C43 F14 1.345(7) . ?
C43 C44 1.380(8) . ?
C44 F15 1.342(6) . ?
C45 H19 0.9800 . ?
C45 H20 0.9800 . ?
C45 H21 0.9800 . ?
C46 H22 0.9800 . ?
C46 H23 0.9800 . ?
C46 H24 0.9800 . ?
Cl1 C47 1.750(7) . ?
Cl2 C47 1.760(7) . ?
Cl3 C47 1.760(7) . ?
Cl4 C48 1.677(9) . ?
Cl5 C48 1.780(10) . ?
Cl6 C48 1.767(10) . ?
C47 H1 1.0000 . ?
C48 H2 1.0000 . ?

loop_
_geom_hbond_atom_site_label_D
_geom_hbond_atom_site_label_H
_geom_hbond_atom_site_label_A
_geom_hbond_distance_DH
_geom_hbond_distance_HA
_geom_hbond_distance_DA
_geom_hbond_angle_DHA
_geom_hbond_site_symmetry_A
C8 H4 F14 0.95 2.31 3.237(6) 165.6 1_455
N1 H5 N5 0.88 2.66 3.134(6) 115.1 .
N1 H5 O1 0.88 2.45 2.908(5) 112.5 2_767
C12 H6 F5 0.95 2.60 3.379(6) 139.8 2_666
C13 H7 F13 0.95 2.57 3.190(7) 123.1 2_756
N2 H8 O1 0.88 2.04 2.832(6) 148.6 2_767
N3 H9 N2 0.88 2.62 3.177(6) 121.9 .
N3 H9 O1 0.88 2.38 3.100(5) 139.0 2_767
C23 H11 F8 0.95 2.41 3.273(7) 150.9 1_666
C23 H11 F11 0.95 2.62 3.214(7) 121.1 2_767
N5 H12 N1 0.88 2.63 3.134(6) 117.3 .
N5 H12 O1 0.88 2.39 3.240(6) 161.1 2_767
C47 H1 F2 1.00 2.54 3.372(7) 140.0 2_667
C8 H4 F14 0.95 2.31 3.237(6) 165.6 1_455
N1 H5 N5 0.88 2.66 3.134(6) 115.1 .

loop_
_geom_torsion_atom_site_label_1
_geom_torsion_atom_site_label_2
_geom_torsion_atom_site_label_3
_geom_torsion_atom_site_label_4
_geom_torsion
_geom_torsion_site_symmetry_1
_geom_torsion_site_symmetry_2
_geom_torsion_site_symmetry_3
_geom_torsion_site_symmetry_4
_geom_torsion_publ_flag
N5 C1 C2 C3 1.7(6) . . . . ?
C24 C1 C2 C3 -174.8(6) . . . . ?
N5 C1 C2 C25 -178.0(5) . . . . ?
C24 C1 C2 C25 5.5(11) . . . . ?
C1 C2 C3 C4 -0.1(7) . . . . ?
C25 C2 C3 C4 179.6(5) . . . . ?
C1 C2 C3 C26 -174.7(5) . . . . ?
C25 C2 C3 C26 5.0(9) . . . . ?
C2 C3 C4 N5 -1.6(6) . . . . ?
C26 C3 C4 N5 172.7(5) . . . . ?
C2 C3 C4 C5 178.1(5) . . . . ?
C26 C3 C4 C5 -7.7(10) . . . . ?
N5 C4 C5 C6 -14.9(9) . . . . ?
C3 C4 C5 C6 165.6(6) . . . . ?
N5 C4 C5 C27 164.0(5) . . . . ?
C3 C4 C5 C27 -15.6(8) . . . . ?
C4 C5 C6 N1 -12.5(9) . . . . ?
C27 C5 C6 N1 168.6(5) . . . . ?
C4 C5 C6 C7 171.8(5) . . . . ?
C27 C5 C6 C7 -7.1(7) . . . . ?
N1 C6 C7 C8 -2.1(6) . . . . ?
C5 C6 C7 C8 174.5(5) . . . . ?
C6 C7 C8 C9 1.5(6) . . . . ?
C5 C6 N1 C9 -174.6(5) . . . . ?
C7 C6 N1 C9 1.8(6) . . . . ?
C6 N1 C9 C10 174.7(5) . . . . ?
C6 N1 C9 C8 -0.9(6) . . . . ?
C7 C8 C9 N1 -0.4(6) . . . . ?
C7 C8 C9 C10 -176.4(5) . . . . ?
N1 C9 C10 C11 11.5(10) . . . . ?
C8 C9 C10 C11 -173.6(5) . . . . ?
N1 C9 C10 C33 -166.7(5) . . . . ?
C8 C9 C10 C33 8.2(8) . . . . ?
C9 C10 C11 N2 16.6(10) . . . . ?
C33 C10 C11 N2 -165.2(5) . . . . ?
C9 C10 C11 C12 -165.2(6) . . . . ?
C33 C10 C11 C12 13.0(8) . . . . ?
N2 C11 C12 C13 1.7(6) . . . . ?
C10 C11 C12 C13 -176.8(5) . . . . ?
C11 C12 C13 C14 0.0(7) . . . . ?
C12 C13 C14 N2 -1.7(6) . . . . ?
C12 C13 C14 C15 177.4(5) . . . . ?
C10 C11 N2 C14 175.6(5) . . . . ?
C12 C11 N2 C14 -2.8(6) . . . . ?
C15 C14 N2 C11 -176.2(6) . . . . ?
C13 C14 N2 C11 2.8(6) . . . . ?
N2 C14 C15 C16 -9.0(11) . . . . ?
C13 C14 C15 C16 172.2(6) . . . . ?
N2 C14 C15 C39 170.3(5) . . . . ?
C13 C14 C15 C39 -8.6(8) . . . . ?
C14 C15 C16 N3 -0.7(10) . . . . ?
C39 C15 C16 N3 -179.9(5) . . . . ?
C14 C15 C16 C17 179.2(6) . . . . ?
C39 C15 C16 C17 0.0(9) . . . . ?
N3 C16 C17 C18 -0.5(6) . . . . ?
C15 C16 C17 C18 179.6(6) . . . . ?
N3 C16 C17 C45 -177.3(6) . . . . ?
C15 C16 C17 C45 2.8(10) . . . . ?
C16 C17 C18 C19 1.7(6) . . . . ?
C45 C17 C18 C19 178.8(5) . . . . ?
C16 C17 C18 C46 -173.3(5) . . . . ?
C45 C17 C18 C46 3.7(9) . . . . ?
C17 C18 C19 N3 -2.3(6) . . . . ?
C46 C18 C19 N3 172.7(5) . . . . ?
C17 C18 C19 C20 -172.6(6) . . . . ?
C46 C18 C19 C20 2.4(9) . . . . ?
C18 C19 N3 C16 2.0(6) . . . . ?
C20 C19 N3 C16 174.0(5) . . . . ?
C15 C16 N3 C19 179.0(5) . . . . ?
C17 C16 N3 C19 -0.9(6) . . . . ?
N3 C19 C20 N4 -15.7(7) . . . . ?
C18 C19 C20 N4 153.7(6) . . . . ?
N3 C19 C20 C21 159.8(5) . . . . ?
C18 C19 C20 C21 -30.8(9) . . . . ?
N4 C20 C21 O1 151.1(5) . . . . ?
C19 C20 C21 O1 -24.1(8) . . . . ?
N4 C20 C21 C22 -23.9(7) . . . . ?
C19 C20 C21 C22 160.9(5) . . . . ?
O1 C21 C22 C23 -156.7(5) . . . . ?
C20 C21 C22 C23 18.5(7) . . . . ?
C21 C22 C23 C24 -1.5(8) . . . . ?
C22 C23 C24 N4 -12.8(8) . . . . ?
C22 C23 C24 C1 163.4(5) . . . . ?
N5 C1 C24 N4 21.9(7) . . . . ?
C2 C1 C24 N4 -161.9(6) . . . . ?
N5 C1 C24 C23 -154.5(5) . . . . ?
C2 C1 C24 C23 21.7(10) . . . . ?
C23 C24 N4 C20 7.9(8) . . . . ?
C1 C24 N4 C20 -168.5(5) . . . . ?
C19 C20 N4 C24 -173.5(5) . . . . ?
C21 C20 N4 C24 10.9(8) . . . . ?
C2 C1 N5 C4 -2.7(6) . . . . ?
C24 C1 N5 C4 174.4(5) . . . . ?
C5 C4 N5 C1 -177.0(5) . . . . ?
C3 C4 N5 C1 2.7(6) . . . . ?
C6 C5 C27 C28 109.7(6) . . . . ?
C4 C5 C27 C28 -69.3(7) . . . . ?
C6 C5 C27 C32 -70.6(7) . . . . ?
C4 C5 C27 C32 110.4(6) . . . . ?
C32 C27 C28 F1 -179.2(5) . . . . ?
C5 C27 C28 F1 0.5(8) . . . . ?
C32 C27 C28 C29 -1.2(8) . . . . ?
C5 C27 C28 C29 178.5(5) . . . . ?
F1 C28 C29 F2 -1.4(8) . . . . ?
C27 C28 C29 F2 -179.4(5) . . . . ?
F1 C28 C29 C30 179.2(5) . . . . ?
C27 C28 C29 C30 1.1(9) . . . . ?
F2 C29 C30 F3 1.9(9) . . . . ?
C28 C29 C30 F3 -178.7(5) . . . . ?
F2 C29 C30 C31 -179.4(5) . . . . ?
C28 C29 C30 C31 0.1(9) . . . . ?
F3 C30 C31 F4 -0.7(9) . . . . ?
C29 C30 C31 F4 -179.5(6) . . . . ?
F3 C30 C31 C32 177.7(5) . . . . ?
C29 C30 C31 C32 -1.1(9) . . . . ?
F4 C31 C32 F5 -0.8(8) . . . . ?
C30 C31 C32 F5 -179.2(5) . . . . ?
F4 C31 C32 C27 179.4(5) . . . . ?
C30 C31 C32 C27 1.0(9) . . . . ?
C28 C27 C32 F5 -179.7(5) . . . . ?
C5 C27 C32 F5 0.6(8) . . . . ?
C28 C27 C32 C31 0.2(8) . . . . ?
C5 C27 C32 C31 -179.6(5) . . . . ?
C9 C10 C33 C34 -111.0(6) . . . . ?
C11 C10 C33 C34 70.5(7) . . . . ?
C9 C10 C33 C38 69.0(7) . . . . ?
C11 C10 C33 C38 -109.5(6) . . . . ?
C38 C33 C34 F6 -178.3(5) . . . . ?
C10 C33 C34 F6 1.7(8) . . . . ?
C38 C33 C34 C35 0.1(8) . . . . ?
C10 C33 C34 C35 -179.9(5) . . . . ?
F6 C34 C35 F7 -0.8(8) . . . . ?
C33 C34 C35 F7 -179.2(5) . . . . ?
F6 C34 C35 C36 178.8(5) . . . . ?
C33 C34 C35 C36 0.3(9) . . . . ?
F7 C35 C36 F8 -0.9(8) . . . . ?
C34 C35 C36 F8 179.6(5) . . . . ?
F7 C35 C36 C37 178.6(5) . . . . ?
C34 C35 C36 C37 -0.9(9) . . . . ?
F8 C36 C37 F9 -2.2(8) . . . . ?
C35 C36 C37 F9 178.3(5) . . . . ?
F8 C36 C37 C38 -179.4(5) . . . . ?
C35 C36 C37 C38 1.2(9) . . . . ?
F9 C37 C38 F10 -0.4(8) . . . . ?
C36 C37 C38 F10 176.8(5) . . . . ?
F9 C37 C38 C33 -177.9(5) . . . . ?
C36 C37 C38 C33 -0.7(9) . . . . ?
C34 C33 C38 F10 -177.4(5) . . . . ?
C10 C33 C38 F10 2.6(8) . . . . ?
C34 C33 C38 C37 0.1(8) . . . . ?
C10 C33 C38 C37 -179.9(5) . . . . ?
C16 C15 C39 C44 -99.7(6) . . . . ?
C14 C15 C39 C44 80.9(7) . . . . ?
C16 C15 C39 C40 85.0(7) . . . . ?
C14 C15 C39 C40 -94.4(6) . . . . ?
C44 C39 C40 F11 -179.0(5) . . . . ?
C15 C39 C40 F11 -3.4(8) . . . . ?
C44 C39 C40 C41 1.7(8) . . . . ?
C15 C39 C40 C41 177.3(5) . . . . ?
F11 C40 C41 F12 0.5(9) . . . . ?
C39 C40 C41 F12 179.9(5) . . . . ?
F11 C40 C41 C42 178.6(5) . . . . ?
C39 C40 C41 C42 -2.0(9) . . . . ?
F12 C41 C42 C43 177.6(5) . . . . ?
C40 C41 C42 C43 -0.6(9) . . . . ?
F12 C41 C42 F13 -0.9(9) . . . . ?
C40 C41 C42 F13 -179.1(5) . . . . ?
F13 C42 C43 F14 2.0(8) . . . . ?
C41 C42 C43 F14 -176.5(5) . . . . ?
F13 C42 C43 C44 -178.2(5) . . . . ?
C41 C42 C43 C44 3.3(9) . . . . ?
F14 C43 C44 F15 -3.0(8) . . . . ?
C42 C43 C44 F15 177.3(5) . . . . ?
F14 C43 C44 C39 176.2(5) . . . . ?
C42 C43 C44 C39 -3.6(9) . . . . ?
C40 C39 C44 F15 -179.7(4) . . . . ?
C15 C39 C44 F15 4.8(8) . . . . ?
C40 C39 C44 C43 1.2(8) . . . . ?
C15 C39 C44 C43 -174.3(5) . . . . ?
